data_7028607
loop_
_publ_author_name
'Han, Xiaoyan'
'Weng, Zhiqiang'
'Young, David James'
'Jin, Guo-Xin'
'Hor, T. S. Andy'

_publ_section_title
;
 Stoichiometric sensitivity and structural diversity in click-active
 copper(I) N,S-heterocyclic carbene complexes.
;
_journal_issue 3
_journal_name_full 'Dalton transactions (Cambridge, England : 2003)'
_journal_page_first 1305
_journal_page_last 1312
_journal_paper_doi 10.1039/c3dt52059e
_journal_volume 43
_journal_year 2014
_chemical_formula_sum 'C20 H18 Br2 Cu2 N2 S2'
_chemical_formula_weight 637.38
_chemical_name_systematic
; 
 ? 
;
_space_group_IT_number 2
_symmetry_cell_setting triclinic
_symmetry_space_group_name_Hall '-P 1'
_symmetry_space_group_name_H-M 'P -1'
_atom_sites_solution_hydrogens geom
_atom_sites_solution_primary direct
_atom_sites_solution_secondary difmap
_audit_creation_method SHELXL-97
_cell_angle_alpha 94.764(3)
_cell_angle_beta 95.869(3)
_cell_angle_gamma 110.659(2)
_cell_formula_units_Z 1
_cell_length_a 7.8242(10)
_cell_length_b 8.0124(11)
_cell_length_c 9.5144(12)
_cell_measurement_reflns_used 1366
_cell_measurement_temperature 293(2)
_cell_measurement_theta_max 0.00
_cell_measurement_theta_min 0.00
_cell_volume 550.62(12)
_computing_cell_refinement 'Bruker SMART'
_computing_data_collection 'Bruker SMART'
_computing_data_reduction 'Bruker SAINT'
_computing_molecular_graphics 'Bruker SHELXTL'
_computing_publication_material 'Bruker SHELXTL'
_computing_structure_refinement 'SHELXL-97 (Sheldrick, 1997)'
_computing_structure_solution 'SHELXS-97 (Sheldrick, 1990)'
_diffrn_ambient_temperature 293(2)
_diffrn_measured_fraction_theta_full 0.988
_diffrn_measured_fraction_theta_max 0.988
_diffrn_measurement_device_type 'CCD area detector'
_diffrn_measurement_method 'phi and omega scans'
_diffrn_radiation_monochromator graphite
_diffrn_radiation_source 'fine-focus sealed tube'
_diffrn_radiation_type MoK\a
_diffrn_radiation_wavelength 0.71073
_diffrn_reflns_av_R_equivalents 0.0180
_diffrn_reflns_av_sigmaI/netI 0.0347
_diffrn_reflns_limit_h_max 9
_diffrn_reflns_limit_h_min -10
_diffrn_reflns_limit_k_max 8
_diffrn_reflns_limit_k_min -10
_diffrn_reflns_limit_l_max 12
_diffrn_reflns_limit_l_min -8
_diffrn_reflns_number 3800
_diffrn_reflns_theta_full 27.49
_diffrn_reflns_theta_max 27.49
_diffrn_reflns_theta_min 2.17
_exptl_absorpt_coefficient_mu 5.758
_exptl_absorpt_correction_T_max 0.8024
_exptl_absorpt_correction_T_min 0.2770
_exptl_absorpt_correction_type multi-scan
_exptl_crystal_colour Pink
_exptl_crystal_density_diffrn 1.922
_exptl_crystal_density_meas ?
_exptl_crystal_density_method 'not measured'
_exptl_crystal_description Block
_exptl_crystal_F_000 312
_exptl_crystal_size_max 0.30
_exptl_crystal_size_mid 0.10
_exptl_crystal_size_min 0.04
_refine_diff_density_max 0.701
_refine_diff_density_min -0.464
_refine_diff_density_rms 0.133
_refine_ls_extinction_method none
_refine_ls_goodness_of_fit_ref 1.075
_refine_ls_hydrogen_treatment mixed
_refine_ls_matrix_type full
_refine_ls_number_parameters 127
_refine_ls_number_reflns 2512
_refine_ls_number_restraints 0
_refine_ls_restrained_S_all 1.075
_refine_ls_R_factor_all 0.0571
_refine_ls_R_factor_gt 0.0409
_refine_ls_shift/su_max 0.000
_refine_ls_shift/su_mean 0.000
_refine_ls_structure_factor_coef Fsqd
_refine_ls_weighting_details 'calc w=1/[\s^2^(Fo^2^)+(0.0808P)^2^+0.0000P] where P=(Fo^2^+2Fc^2^)/3'
_refine_ls_weighting_scheme calc
_refine_ls_wR_factor_gt 0.1122
_refine_ls_wR_factor_ref 0.1375
_reflns_number_gt 1917
_reflns_number_total 2512
_reflns_threshold_expression >2sigma(I)
_cod_data_source_file c3dt52059e.txt
_cod_data_source_block 8691
_cod_depositor_comments
;
The following automatic conversions were performed:

'_symmetry_cell_setting' value 'Triclinic' changed to 'triclinic'
according to
/usr/data/users/saulius/automatic-downloads/current/RSC/lib/dictionaries/cif_core.dic
dictionary named 'cif_core.dic' version 2.4.2 from
2011-04-26.

'_exptl_absorpt_correction_type' value 'Multi-scan'
changed to 'multi-scan' according to
/usr/data/users/saulius/automatic-downloads/current/RSC/lib/dictionaries/cif_core.dic
dictionary named 'cif_core.dic' version 2.4.2 from 2011-04-26.

Automatic conversion script
Id: cif_fix_values 2281 2013-09-26 08:29:07Z andrius 

The following automatic conversions were performed:

'_exptl_crystal_density_meas' value 'Not Measured' was changed to '?'
- the value is perceived as not measured.

Automatic conversion script
Id: cif_fix_values 3008 2015-01-20 13:52:24Z robertas 
;
_cod_original_sg_symbol_H-M P-1
_cod_database_code 7028607

loop_
_symmetry_equiv_pos_as_xyz
'x, y, z'
'-x, -y, -z'

loop_
_atom_site_label
_atom_site_type_symbol
_atom_site_fract_x
_atom_site_fract_y
_atom_site_fract_z
_atom_site_U_iso_or_equiv
_atom_site_adp_type
_atom_site_occupancy
_atom_site_symmetry_multiplicity
_atom_site_calc_flag
_atom_site_refinement_flags
Cu1 Cu 0.51494(10) 0.09625(9) 0.16914(7) 0.0796(3) Uani 1 1 d .
Br1 Br 0.29962(6) -0.17652(6) 0.06419(5) 0.0587(2) Uani 1 1 d .
S1 S 0.70354(18) 0.24215(16) 0.48821(13) 0.0615(3) Uani 1 1 d .
N1 N 0.6459(4) 0.4543(4) 0.3288(3) 0.0441(7) Uani 1 1 d .
C1 C 0.6208(6) 0.2807(6) 0.3238(4) 0.0520(10) Uani 1 1 d .
C2 C 0.7317(5) 0.5650(5) 0.4583(4) 0.0420(8) Uani 1 1 d .
C3 C 0.7687(6) 0.7476(6) 0.4891(4) 0.0522(10) Uani 1 1 d .
H3 H 0.7377 0.8127 0.4209 0.063 Uiso 1 1 calc R
C4 C 0.8535(7) 0.8297(7) 0.6251(5) 0.0616(12) Uani 1 1 d .
H4 H 0.8809 0.9522 0.6487 0.074 Uiso 1 1 calc R
C5 C 0.8981(6) 0.7304(8) 0.7269(5) 0.0671(13) Uani 1 1 d .
H5 H 0.9560 0.7889 0.8170 0.081 Uiso 1 1 calc R
C6 C 0.8595(6) 0.5497(7) 0.6981(4) 0.0631(13) Uani 1 1 d .
H6 H 0.8894 0.4851 0.7672 0.076 Uiso 1 1 calc R
C7 C 0.7731(5) 0.4653(6) 0.5611(4) 0.0460(9) Uani 1 1 d .
C8 C 0.5947(5) 0.5308(6) 0.2015(4) 0.0503(10) Uani 1 1 d .
H8A H 0.5309 0.6101 0.2283 0.060 Uiso 1 1 calc R
H8B H 0.5112 0.4343 0.1312 0.060 Uiso 1 1 calc R
C9 C 0.7611(6) 0.6331(6) 0.1380(4) 0.0520(10) Uani 1 1 d .
H9 H 0.8361 0.5717 0.1111 0.062 Uiso 1 1 calc R
C10 C 0.8098(7) 0.7995(7) 0.1170(5) 0.0619(11) Uani 1 1 d .
H10A H 0.7386 0.8658 0.1423 0.074 Uiso 1 1 calc R
H10B H 0.9161 0.8532 0.0766 0.074 Uiso 1 1 calc R

loop_
_atom_site_aniso_label
_atom_site_aniso_U_11
_atom_site_aniso_U_22
_atom_site_aniso_U_33
_atom_site_aniso_U_23
_atom_site_aniso_U_13
_atom_site_aniso_U_12
Cu1 0.0911(5) 0.0553(4) 0.0861(5) -0.0156(3) -0.0197(4) 0.0333(4)
Br1 0.0625(3) 0.0447(3) 0.0627(3) 0.0090(2) 0.0122(2) 0.0106(2)
S1 0.0693(7) 0.0509(7) 0.0665(7) 0.0216(5) 0.0097(5) 0.0214(6)
N1 0.0456(17) 0.0422(19) 0.0401(16) 0.0073(13) 0.0034(13) 0.0108(14)
C1 0.055(2) 0.050(3) 0.053(2) 0.0065(18) 0.0063(18) 0.021(2)
C2 0.0378(19) 0.050(2) 0.0380(18) 0.0091(15) 0.0032(14) 0.0152(16)
C3 0.058(2) 0.051(3) 0.045(2) 0.0068(18) 0.0056(18) 0.018(2)
C4 0.067(3) 0.057(3) 0.054(2) 0.000(2) 0.006(2) 0.016(2)
C5 0.064(3) 0.084(4) 0.041(2) 0.002(2) 0.002(2) 0.014(3)
C6 0.055(3) 0.084(4) 0.045(2) 0.023(2) 0.0053(19) 0.015(2)
C7 0.0393(19) 0.056(3) 0.046(2) 0.0191(17) 0.0098(15) 0.0174(18)
C8 0.050(2) 0.056(3) 0.042(2) 0.0111(17) -0.0059(16) 0.0172(19)
C9 0.062(3) 0.055(3) 0.040(2) 0.0094(17) 0.0076(17) 0.022(2)
C10 0.065(3) 0.067(3) 0.058(3) 0.018(2) 0.010(2) 0.027(2)

loop_
_atom_type_symbol
_atom_type_description
_atom_type_scat_dispersion_real
_atom_type_scat_dispersion_imag
_atom_type_scat_source
C C 0.0033 0.0016 'International Tables Vol C Tables 4.2.6.8 and 6.1.1.4'
H H 0.0000 0.0000 'International Tables Vol C Tables 4.2.6.8 and 6.1.1.4'
N N 0.0061 0.0033 'International Tables Vol C Tables 4.2.6.8 and 6.1.1.4'
S S 0.1246 0.1234 'International Tables Vol C Tables 4.2.6.8 and 6.1.1.4'
Cu Cu 0.3201 1.2651 'International Tables Vol C Tables 4.2.6.8 and 6.1.1.4'
Br Br -0.2901 2.4595 'International Tables Vol C Tables 4.2.6.8 and 6.1.1.4'

loop_
_geom_angle_atom_site_label_1
_geom_angle_atom_site_label_2
_geom_angle_atom_site_label_3
_geom_angle
_geom_angle_site_symmetry_3
C1 Cu1 Br1 152.31(14) .
C1 Cu1 Br1 111.25(14) 2_655
Br1 Cu1 Br1 96.44(3) 2_655
Cu1 Br1 Cu1 83.56(3) 2_655
C1 S1 C7 93.61(19) .
C1 N1 C2 117.3(3) .
C1 N1 C8 121.6(3) .
C2 N1 C8 121.0(3) .
N1 C1 S1 108.8(3) .
N1 C1 Cu1 128.7(3) .
S1 C1 Cu1 122.5(2) .
C3 C2 C7 121.5(3) .
C3 C2 N1 127.4(3) .
C7 C2 N1 111.0(4) .
C4 C3 C2 117.6(4) .
C3 C4 C5 120.7(5) .
C6 C5 C4 122.1(4) .
C5 C6 C7 117.7(4) .
C2 C7 C6 120.3(4) .
C2 C7 S1 109.3(3) .
C6 C7 S1 130.3(3) .
N1 C8 C9 111.1(3) .
C10 C9 C8 125.5(4) .

loop_
_geom_bond_atom_site_label_1
_geom_bond_atom_site_label_2
_geom_bond_distance
_geom_bond_site_symmetry_2
Cu1 C1 1.887(4) .
Cu1 Br1 2.3037(8) .
Cu1 Br1 2.7721(10) 2_655
Br1 Cu1 2.7720(10) 2_655
S1 C1 1.725(4) .
S1 C7 1.733(4) .
N1 C1 1.331(5) .
N1 C2 1.408(5) .
N1 C8 1.483(5) .
C2 C3 1.387(6) .
C2 C7 1.395(5) .
C3 C4 1.386(6) .
C4 C5 1.396(7) .
C5 C6 1.367(7) .
C6 C7 1.402(6) .
C8 C9 1.490(6) .
C9 C10 1.290(6) .
